data_7050814
loop_
_publ_author_name
'Faller, Jack W.'
'Lloret-Fillol, Julio'
'Parr, Jonathan'

_publ_section_title
;
 Complexes of elements of groups 9 and 10 with new chiral chelating
 bisphosphine monosulfide and monoselenide ligands
;
_journal_issue 7
_journal_name_full 'New Journal of Chemistry'
_journal_page_first 883
_journal_paper_doi 10.1039/b111422k
_journal_volume 26
_journal_year 2002
_chemical_formula_moiety 'C32 H29 Cl2 N P2 Pt S, 2C H Cl3)'
_chemical_formula_sum 'C34 H31 Cl8 N P2 Pt S'
_chemical_formula_weight 1026.35
_space_group_IT_number 4
_symmetry_cell_setting monoclinic
_symmetry_Int_Tables_number 4
_symmetry_space_group_name_Hall 'P 2yb'
_symmetry_space_group_name_H-M 'P 1 21 1'
_cell_angle_alpha 90
_cell_angle_beta 96.615(3)
_cell_angle_gamma 90
_cell_formula_units_Z 2
_cell_length_a 10.2048(3)
_cell_length_b 16.3146(9)
_cell_length_c 11.7788(5)
_cell_measurement_reflns_used 0
_cell_measurement_temperature 183.2
_cell_measurement_theta_max 0.0
_cell_measurement_theta_min 0.0
_cell_volume 1947.96(15)
_computing_cell_refinement Denzo-SMN
_computing_data_collection 'Nonius Collect'
_computing_data_reduction Denzo-SMN
_computing_publication_material 'teXsan for Windows v. 1.06 (MSC 999)'
_computing_structure_refinement 'teXsan for Windows v. 1.06 (MSC 999)'
_computing_structure_solution
;
DIRDIF92 PATTY (Beurskens, 1992)
;
_diffrn_ambient_temperature 183.2
_diffrn_measurement_device 'Nonius Kappa CCD'
_diffrn_measurement_method \w
_diffrn_orient_matrix_UB_11 0.00000
_diffrn_orient_matrix_UB_12 0.00000
_diffrn_orient_matrix_UB_13 0.00000
_diffrn_orient_matrix_UB_21 0.00000
_diffrn_orient_matrix_UB_22 0.00000
_diffrn_orient_matrix_UB_23 0.00000
_diffrn_orient_matrix_UB_31 0.00000
_diffrn_orient_matrix_UB_32 0.00000
_diffrn_orient_matrix_UB_33 0.00000
_diffrn_radiation_detector CCD
_diffrn_radiation_monochromator graphite
_diffrn_radiation_source 'X-ray tube'
_diffrn_radiation_type 'Mo K\a'
_diffrn_radiation_wavelength 0.7107
_diffrn_reflns_av_R_equivalents 0.05745
_diffrn_reflns_av_sigmaI/netI 0.096
_diffrn_reflns_limit_h_max 13
_diffrn_reflns_limit_h_min -13
_diffrn_reflns_limit_k_max 14
_diffrn_reflns_limit_k_min -21
_diffrn_reflns_limit_l_max 15
_diffrn_reflns_limit_l_min -14
_diffrn_reflns_number 12258
_diffrn_reflns_reduction_process 'Lp corrections applied'
_diffrn_reflns_theta_max 27.54
_diffrn_reflns_theta_min 1.74
_diffrn_standards_decay_% 0.00
_diffrn_standards_interval_count 0
_diffrn_standards_number 0
_exptl_absorpt_coefficient_mu 4.298
_exptl_absorpt_correction_T_max 0.819
_exptl_absorpt_correction_T_min 0.667
_exptl_absorpt_correction_type multi-scan
_exptl_absorpt_process_details
;
multi-scan from symmetry-related measurements (Blessing 1995)
SORTAV  R.H Blessing,  Acta Cryst., A51, 33-37 (1995),
     J. Appl. Cryst., 30, 421-426 (1997).
;
_exptl_crystal_colour yellow
_exptl_crystal_density_diffrn 1.750
_exptl_crystal_density_meas ?
_exptl_crystal_description plate
_exptl_crystal_F_000 1004.00
_exptl_crystal_size_max 0.14
_exptl_crystal_size_mid 0.12
_exptl_crystal_size_min 0.04
_refine_diff_density_max 2.05
_refine_diff_density_min -1.14
_refine_ls_abs_structure_details 'Wrong R = 0.0569; Rw = 0.0681'
_refine_ls_extinction_method none
_refine_ls_goodness_of_fit_all 1.180
_refine_ls_goodness_of_fit_ref 1.220
_refine_ls_hydrogen_treatment noref
_refine_ls_matrix_type full
_refine_ls_number_constraints 0
_refine_ls_number_parameters 423
_refine_ls_number_reflns 3685
_refine_ls_number_restraints 0
_refine_ls_R_factor_all 0.0606
_refine_ls_R_factor_gt 0.045
_refine_ls_shift/su_max 0.0000
_refine_ls_shift/su_mean 0.0002
_refine_ls_structure_factor_coef F
_refine_ls_weighting_details 'w = 1/[\s^2^(Fo) + 0.00002|Fo|^2^]'
_refine_ls_weighting_scheme sigma
_refine_ls_wR_factor_all 0.056
_refine_ls_wR_factor_ref 0.051
_reflns_number_gt 3685
_reflns_number_total 7557
_reflns_threshold_expression I>3.00\s(I)
_cod_data_source_file b111422k.txt
_cod_data_source_block '_2113PtCl2[phenethylN(PS)]'
_cod_depositor_comments
;
The following automatic conversions were performed:
'_exptl_absorpt_correction_type' value 'multiscan' changed to 'multi-scan'
according to '/home/saulius/struct/CIF-dictionaries/cif_core.dic'
dictionary named 'cif_core.dic' version 2.4.1 from 2010-06-29.

Automatic conversion script
Id: cif_fix_enum 1527 2010-12-29 10:47:43Z saulius 
;
_cod_original_cell_volume 1947.96(13)
_cod_original_sg_symbol_H-M P21
_cod_original_formula_sum 'C34 H31 Cl8 N P2 Pt S '
_cod_database_code 7050814

loop_
_symmetry_equiv_pos_as_xyz
'   +x,   +y,   +z'
'   -x,1/2+y,   -z'

loop_
_atom_site_label
_atom_site_fract_x
_atom_site_fract_y
_atom_site_fract_z
_atom_site_U_iso_or_equiv
_atom_site_occupancy
_atom_site_refinement_flags
_atom_site_adp_type
_atom_site_calc_flag
_atom_site_calc_attached_atom
Pt(1) -0.20224(3) 0.5000 0.01362(3) 0.02057(9) 1.000 . Uani d ?
Cl(1) -0.1212(3) 0.5501(2) -0.1493(2) 0.0342(8) 1.000 . Uani d ?
Cl(2) -0.3619(3) 0.4227(2) -0.0989(3) 0.0366(9) 1.000 . Uani d ?
Cl(3) 0.4030(4) 0.2830(3) 0.6678(4) 0.0612(13) 1.000 . Uani d ?
Cl(4) 0.6618(4) 0.2290(3) 0.6253(4) 0.0597(12) 1.000 . Uani d ?
Cl(5) 0.5479(5) 0.1678(3) 0.8193(5) 0.083(2) 1.000 . Uani d ?
Cl(6) 0.6934(5) 0.1950(3) 0.3116(5) 0.082(2) 1.000 . Uani d ?
Cl(7) 0.4977(5) 0.3155(3) 0.3529(4) 0.072(2) 1.000 . Uani d ?
Cl(8) 0.4474(6) 0.2016(5) 0.1668(5) 0.103(2) 1.000 . Uani d ?
S(1) -0.2997(3) 0.4641(2) 0.1692(3) 0.0287(8) 1.000 . Uani d ?
P(1) -0.0484(3) 0.5716(2) 0.1179(2) 0.0199(7) 1.000 . Uani d ?
P(2) -0.1469(3) 0.4728(2) 0.2932(2) 0.0218(7) 1.000 . Uani d ?
N(1) -0.0556(8) 0.5550(6) 0.2618(8) 0.025(3) 1.000 . Uani d ?
C(1) 0.0350(12) 0.6060(8) 0.3485(10) 0.026(3) 1.000 . Uani d ?
C(2) -0.0394(12) 0.6814(7) 0.3823(10) 0.029(3) 1.000 . Uani d ?
C(3) 0.1049(10) 0.5619(6) 0.4478(9) 0.019(3) 1.000 . Uani d ?
C(4) 0.0560(11) 0.5547(9) 0.5527(10) 0.034(4) 1.000 . Uani d ?
C(5) 0.1265(12) 0.5148(8) 0.6451(10) 0.033(4) 1.000 . Uani d ?
C(6) 0.2469(13) 0.4810(8) 0.6327(11) 0.043(4) 1.000 . Uani d ?
C(7) 0.3000(10) 0.4885(13) 0.5317(10) 0.036(4) 1.000 . Uani d ?
C(8) 0.2322(11) 0.5287(8) 0.4393(10) 0.030(3) 1.000 . Uani d ?
C(9) 0.1187(10) 0.5464(7) 0.0906(9) 0.022(3) 1.000 . Uani d ?
C(10) 0.1878(11) 0.4836(7) 0.1520(9) 0.027(3) 1.000 . Uani d ?
C(11) 0.3082(12) 0.4594(8) 0.1214(12) 0.038(4) 1.000 . Uani d ?
C(12) 0.3569(11) 0.4884(11) 0.0300(11) 0.041(4) 1.000 . Uani d ?
C(13) 0.2897(12) 0.5547(8) -0.0326(10) 0.031(3) 1.000 . Uani d ?
C(14) 0.1703(11) 0.5801(8) -0.0045(10) 0.030(3) 1.000 . Uani d ?
C(15) -0.0642(11) 0.6817(7) 0.1035(9) 0.026(3) 1.000 . Uani d ?
C(16) 0.0457(11) 0.7331(8) 0.1189(11) 0.029(3) 1.000 . Uani d ?
C(17) 0.0252(13) 0.8195(7) 0.1182(10) 0.031(3) 1.000 . Uani d ?
C(18) -0.099(1) 0.8510(8) 0.0963(11) 0.039(4) 1.000 . Uani d ?
C(19) -0.2051(12) 0.8003(8) 0.0792(11) 0.033(3) 1.000 . Uani d ?
C(20) -0.1898(11) 0.7138(7) 0.0824(9) 0.025(3) 1.000 . Uani d ?
C(21) -0.0480(12) 0.3821(7) 0.3008(11) 0.030(3) 1.000 . Uani d ?
C(22) 0.0453(12) 0.3644(8) 0.3962(12) 0.029(3) 1.000 . Uani d ?
C(23) 0.1312(13) 0.3004(9) 0.3948(11) 0.038(4) 1.000 . Uani d ?
C(24) 0.122(1) 0.2456(7) 0.2982(12) 0.037(4) 1.000 . Uani d ?
C(25) 0.032(1) 0.2622(8) 0.2074(11) 0.040(4) 1.000 . Uani d ?
C(26) -0.0549(11) 0.3306(7) 0.2065(10) 0.027(3) 1.000 . Uani d ?
C(27) -0.2220(10) 0.4913(11) 0.4214(8) 0.026(3) 1.000 . Uani d ?
C(28) -0.2127(11) 0.4358(9) 0.5116(10) 0.033(3) 1.000 . Uani d ?
C(29) -0.276(1) 0.4526(9) 0.6048(11) 0.038(4) 1.000 . Uani d ?
C(30) -0.3490(13) 0.5214(10) 0.6150(11) 0.043(4) 1.000 . Uani d ?
C(31) -0.3657(13) 0.5797(11) 0.5213(12) 0.047(4) 1.000 . Uani d ?
C(32) -0.2982(12) 0.5620(9) 0.4279(11) 0.035(4) 1.000 . Uani d ?
C(33) 0.5612(13) 0.2516(9) 0.7290(12) 0.048(4) 1.000 . Uani d ?
C(34) 0.569(2) 0.2590(10) 0.252(2) 0.064(6) 1.000 . Uani d ?
H(1) 0.1025 0.6264 0.3070 0.031 1.000 . Uiso c ?
H(2) -0.0388 0.6826 0.4630 0.035 1.000 . Uiso c ?
H(3) 0.0021 0.7293 0.3579 0.035 1.000 . Uiso c ?
H(4) -0.1279 0.6792 0.3471 0.035 1.000 . Uiso c ?
H(5) -0.0278 0.5776 0.5618 0.041 1.000 . Uiso c ?
H(6) 0.0913 0.5111 0.7162 0.039 1.000 . Uiso c ?
H(7) 0.2939 0.4521 0.6945 0.052 1.000 . Uiso c ?
H(8) 0.3845 0.4659 0.5248 0.043 1.000 . Uiso c ?
H(9) 0.2708 0.5341 0.3700 0.036 1.000 . Uiso c ?
H(10) 0.1523 0.4580 0.2141 0.032 1.000 . Uiso c ?
H(11) 0.3583 0.4203 0.1678 0.046 1.000 . Uiso c ?
H(12) 0.4350 0.4657 0.0062 0.049 1.000 . Uiso c ?
H(13) 0.3282 0.5805 -0.0930 0.037 1.000 . Uiso c ?
H(14) 0.1220 0.6208 -0.0494 0.036 1.000 . Uiso c ?
H(15) 0.1323 0.7110 0.1297 0.035 1.000 . Uiso c ?
H(16) 0.0985 0.8554 0.1330 0.038 1.000 . Uiso c ?
H(17) -0.1112 0.9087 0.0930 0.047 1.000 . Uiso c ?
H(18) -0.2911 0.8231 0.0648 0.039 1.000 . Uiso c ?
H(19) -0.2644 0.6788 0.0703 0.030 1.000 . Uiso c ?
H(20) 0.0482 0.3977 0.4626 0.034 1.000 . Uiso c ?
H(21) 0.1971 0.2919 0.4576 0.046 1.000 . Uiso c ?
H(22) 0.1781 0.1991 0.2980 0.044 1.000 . Uiso c ?
H(23) 0.0257 0.2271 0.1427 0.048 1.000 . Uiso c ?
H(24) -0.1171 0.3411 0.1417 0.033 1.000 . Uiso c ?
H(25) -0.1628 0.3868 0.5083 0.040 1.000 . Uiso c ?
H(26) -0.2691 0.4142 0.6658 0.046 1.000 . Uiso c ?
H(27) -0.3885 0.5314 0.6829 0.052 1.000 . Uiso c ?
H(28) -0.4194 0.6271 0.5234 0.057 1.000 . Uiso c ?
H(29) -0.3043 0.5996 0.3659 0.042 1.000 . Uiso c ?
H(30) 0.6001 0.2957 0.7738 0.057 1.000 . Uiso c ?
H(31) 0.6067 0.2965 0.2029 0.077 1.000 . Uiso c ?

loop_
_atom_site_aniso_label
_atom_site_aniso_U_11
_atom_site_aniso_U_22
_atom_site_aniso_U_33
_atom_site_aniso_U_12
_atom_site_aniso_U_13
_atom_site_aniso_U_23
Pt(1) 0.0221(2) 0.0181(2) 0.0216(2) -0.0013(3) 0.00258(12) 0.0023(3)
Cl(1) 0.043(2) 0.040(2) 0.019(1) -0.007(1) 0.0040(13) .0005(13)
Cl(2) 0.028(2) 0.044(2) 0.038(2) -0.011(1) 0.0054(13) 0.019(2)
Cl(3) 0.053(2) 0.064(3) 0.064(3) 0.025(2) -0.005(2) .007(2)
Cl(4) 0.059(2) 0.058(3) 0.062(3) 0.022(2) 0.006(2) 0.001(2)
Cl(5) 0.075(3) 0.079(3) 0.093(4) 0.005(3) -0.000(3) .053(3)
Cl(6) 0.067(3) 0.078(4) 0.100(4) 0.031(3) 0.009(3) .012(3)
Cl(7) 0.078(3) 0.071(3) 0.066(3) 0.021(3) 0.008(2) .004(3)
Cl(8) 0.086(4) 0.126(6) 0.093(4) 0.002(4) -0.010(3) 0.039(4)
S(1) 0.026(1) 0.033(2) 0.026(2) -0.0063(13) 0.0016(12) .0020(13)
P(1) 0.023(1) 0.019(1) 0.018(1) -0.0012(12) 0.0053(11) .0021(12)
P(2) 0.028(2) 0.020(1) 0.0170(13) -0.0025(11) -0.0015(11) .0020(10)
N(1) 0.011(4) 0.031(6) 0.031(6) -0.011(4) 0.001(4) .005(4)
C(1) 0.034(7) 0.021(7) 0.021(6) -0.009(5) -0.002(6) 0.006(5)
C(2) 0.047(8) 0.011(6) 0.028(6) 0.004(5) 0.004(6) .004(5)
C(3) 0.029(6) 0.010(5) 0.016(5) -0.003(5) -0.001(4) .001(4)
C(4) 0.030(6) 0.046(8) 0.028(7) -0.013(6) 0.010(5) 0.001(6)
C(5) 0.046(7) 0.023(10) 0.029(6) 0.003(6) -0.001(5) .004(5)
C(6) 0.055(8) 0.039(11) 0.029(6) 0.002(6) -0.026(6) .003(6)
C(7) 0.026(5) 0.039(13) 0.041(7) -0.010(7) -0.008(5) 0.002(7)
C(8) 0.031(6) 0.032(7) 0.027(6) -0.003(5) 0.008(5) 0.016(5)
C(9) 0.017(5) 0.023(6) 0.027(6) 0.002(5) 0.005(5) 0.000(5)
C(10) 0.037(6) 0.020(9) 0.023(5) -0.002(5) 0.002(5) .000(5)
C(11) 0.030(7) 0.034(7) 0.047(8) 0.002(6) -0.008(6) 0.011(6)
C(12) 0.032(6) 0.046(12) 0.046(7) 0.011(7) 0.013(5) 0.023(8)
C(13) 0.037(7) 0.039(8) 0.017(6) -0.016(6) 0.011(5) .001(5)
C(14) 0.031(6) 0.026(7) 0.031(7) -0.018(5) -0.009(5) .008(5)
C(15) 0.033(6) 0.027(6) 0.017(6) 0.001(5) 0.001(5) 0.008(5)
C(16) 0.022(6) 0.025(6) 0.037(8) -0.002(5) -0.006(5) .001(6)
C(17) 0.050(8) 0.017(6) 0.026(6) -0.006(6) 0.001(6) .002(5)
C(18) 0.054(9) 0.027(7) 0.037(8) -0.000(6) 0.009(6) .008(6)
C(19) 0.037(7) 0.029(7) 0.032(7) 0.016(6) 0.001(5) .003(6)
C(20) 0.030(6) 0.025(6) 0.018(6) 0.005(5) -0.000(5) .013(5)
C(21) 0.028(7) 0.023(7) 0.038(7) 0.009(5) 0.005(5) .012(6)
C(22) 0.031(7) 0.014(6) 0.041(8) -0.010(5) 0.003(6) 0.006(6)
C(23) 0.042(8) 0.032(7) 0.039(7) -0.004(6) -0.004(6) .017(6)
C(24) 0.056(8) 0.011(6) 0.044(8) 0.017(6) 0.006(6) .005(6)
C(25) 0.064(9) 0.026(7) 0.029(7) -0.000(7) -0.004(7) 0.004(6)
C(26) 0.032(6) 0.022(6) 0.025(6) 0.005(5) -0.008(5) .003(5)
C(27) 0.025(5) 0.034(9) 0.020(5) -0.020(7) 0.004(4) .010(6)
C(28) 0.036(7) 0.035(7) 0.030(6) -0.023(6) 0.009(5) 0.011(6)
C(29) 0.053(9) 0.042(9) 0.020(6) -0.015(7) 0.010(6) .004(6)
C(30) 0.038(7) 0.063(13) 0.031(7) -0.020(7) 0.010(6) .003(7)
C(31) 0.037(7) 0.067(11) 0.037(8) 0.003(7) 0.005(6) .001(8)
C(32) 0.036(7) 0.041(8) 0.028(7) 0.002(6) 0.003(6) .003(6)
C(33) 0.042(8) 0.047(9) 0.049(9) -0.013(7) -0.019(7) .017(8)
C(34) 0.083(12) 0.035(9) 0.074(12) 0.009(9) 0.007(10) .010(9)

loop_
_atom_type_symbol
_atom_type_oxidation_number
_atom_type_number_in_cell
_atom_type_scat_dispersion_real
_atom_type_scat_dispersion_imag
_atom_type_scat_source
C 0 68 0.002 0.002
;International Tables for Crystallography
(1992, Vol. C, Table 6.1.1.2)
;
H 0 62 0.000 0.000
;International Tables for Crystallography
(1992, Vol. C, Table 6.1.1.2)
;
Pt 0 2 -2.352 8.388
;International Tables for Crystallography
(1992, Vol. C, Tables 4.2.6.8 and 6.1.1.1)
;
Cl 0 16 0.132 0.159
;International Tables for Crystallography
(1992, Vol. C, Tables 4.2.6.8 and 6.1.1.1)
;
P 0 4 0.090 0.095
;International Tables for Crystallography
(1992, Vol. C, Table 6.1.1.2)
;
N 0 2 0.004 0.003
;International Tables for Crystallography
(1992, Vol. C, Table 6.1.1.2)
;
S 0 2 0.110 0.124
;International Tables for Crystallography
(1992, Vol. C, Table 6.1.1.2)
;

loop_
_geom_angle_atom_site_label_1
_geom_angle_atom_site_label_2
_geom_angle_atom_site_label_3
_geom_angle
_geom_angle_site_symmetry_1
_geom_angle_site_symmetry_2
_geom_angle_site_symmetry_3
_geom_angle_publ_flag
CL1 PT1 CL2 90.71(12) . . . ?
CL1 PT1 S1 172.81(13) . . . ?
CL1 PT1 P1 88.59(12) . . . ?
CL2 PT1 S1 88.69(12) . . . ?
CL2 PT1 P1 178.78(12) . . . ?
S1 PT1 P1 92.12(11) . . . ?
PT1 S1 P2 101.2(2) . . . ?
PT1 P1 N1 110.7(4) . . . ?
PT1 P1 C9 113.7(4) . . . ?
PT1 P1 C15 115.0(4) . . . ?
N1 P1 C9 106.5(5) . . . ?
N1 P1 C15 103.6(6) . . . ?
C9 P1 C15 106.5(6) . . . ?
S1 P2 N1 107.2(4) . . . ?
S1 P2 C21 111.3(5) . . . ?
S1 P2 C27 104.6(4) . . . ?
N1 P2 C21 110.1(6) . . . ?
N1 P2 C27 110.4(7) . . . ?
C21 P2 C27 113.0(7) . . . ?
P1 N1 P2 115.1(6) . . . ?
P1 N1 C1 118.4(8) . . . ?
P2 N1 C1 125.8(8) . . . ?
N1 C1 C2 109.3(10) . . . ?
N1 C1 C3 117.3(11) . . . ?
N1 C1 H1 105.3 . . . no
C2 C1 C3 113.2(11) . . . ?
C2 C1 H1 105.3 . . . no
C3 C1 H1 105.3 . . . no
C1 C2 H2 109.5 . . . no
C1 C2 H3 109.5 . . . no
C1 C2 H4 109.5 . . . no
H2 C2 H3 109.5 . . . no
H2 C2 H4 109.5 . . . no
H3 C2 H4 109.5 . . . no
C1 C3 C4 123.5(12) . . . ?
C1 C3 C8 119.3(11) . . . ?
C4 C3 C8 117.1(11) . . . ?
C3 C4 C5 121.8(12) . . . ?
C3 C4 H5 119.1 . . . no
C5 C4 H5 119.1 . . . no
C4 C5 C6 119.5(12) . . . ?
C4 C5 H6 120.2 . . . no
C6 C5 H6 120.2 . . . no
C5 C6 C7 120.5(13) . . . ?
C5 C6 H7 119.8 . . . no
C7 C6 H7 119.8 . . . no
C6 C7 C8 120.9(13) . . . ?
C6 C7 H8 119.5 . . . no
C8 C7 H8 119.5 . . . no
C3 C8 C7 120.2(12) . . . ?
C3 C8 H9 119.9 . . . no
C7 C8 H9 119.9 . . . no
P1 C9 C10 120.1(9) . . . ?
P1 C9 C14 119.9(10) . . . ?
C10 C9 C14 119.1(11) . . . ?
C9 C10 C11 119.1(12) . . . ?
C9 C10 H10 120.4 . . . no
C11 C10 H10 120.4 . . . no
C10 C11 C12 122.7(14) . . . ?
C10 C11 H11 118.7 . . . no
C12 C11 H11 118.7 . . . no
C11 C12 C13 119.0(12) . . . ?
C11 C12 H12 120.5 . . . no
C13 C12 H12 120.5 . . . no
C12 C13 C14 119.4(12) . . . ?
C12 C13 H13 120.3 . . . no
C14 C13 H13 120.3 . . . no
C9 C14 C13 120.1(12) . . . ?
C9 C14 H14 119.9 . . . no
C13 C14 H14 119.9 . . . no
P1 C15 C16 121.5(10) . . . ?
P1 C15 C20 117.7(10) . . . ?
C16 C15 C20 120.7(12) . . . ?
C15 C16 C17 118.6(12) . . . ?
C15 C16 H15 120.7 . . . no
C17 C16 H15 120.7 . . . no
C16 C17 C18 120.5(13) . . . ?
C16 C17 H16 119.8 . . . no
C18 C17 H16 119.8 . . . no
C17 C18 C19 120.3(14) . . . ?
C17 C18 H17 119.9 . . . no
C19 C18 H17 119.8 . . . no
C18 C19 C20 121.2(13) . . . ?
C18 C19 H18 119.4 . . . no
C20 C19 H18 119.4 . . . no
C15 C20 C19 118.7(12) . . . ?
C15 C20 H19 120.7 . . . no
C19 C20 H19 120.7 . . . no
P2 C21 C22 122.2(11) . . . ?
P2 C21 C26 119.0(10) . . . ?
C22 C21 C26 118.7(12) . . . ?
C21 C22 C23 121.4(13) . . . ?
C21 C22 H20 119.3 . . . no
C23 C22 H20 119.3 . . . no
C22 C23 C24 120.0(13) . . . ?
C22 C23 H21 120.0 . . . no
C24 C23 H21 120.0 . . . no
C23 C24 C25 118.3(12) . . . ?
C23 C24 H22 120.8 . . . no
C25 C24 H22 120.8 . . . no
C24 C25 C26 121.9(13) . . . ?
C24 C25 H23 119.1 . . . no
C26 C25 H23 119.1 . . . no
C21 C26 C25 119.6(11) . . . ?
C21 C26 H24 120.2 . . . no
C25 C26 H24 120.2 . . . no
P2 C27 C28 122.3(13) . . . ?
P2 C27 C32 118.6(11) . . . ?
C28 C27 C32 119.0(12) . . . ?
C27 C28 C29 119.0(15) . . . ?
C27 C28 H25 120.5 . . . no
C29 C28 H25 120.5 . . . no
C28 C29 C30 123.5(14) . . . ?
C28 C29 H26 118.2 . . . no
C30 C29 H26 118.2 . . . no
C29 C30 C31 119.4(14) . . . ?
C29 C30 H27 120.3 . . . no
C31 C30 H27 120.3 . . . no
C30 C31 C32 116.1(15) . . . ?
C30 C31 H28 122.0 . . . no
C32 C31 H28 122.0 . . . no
C27 C32 C31 122.9(14) . . . ?
C27 C32 H29 118.6 . . . no
C31 C32 H29 118.6 . . . no
CL3 C33 CL4 111.3(9) . . . ?
CL3 C33 CL5 110.1(9) . . . ?
CL3 C33 H30 108.1 . . . no
CL4 C33 CL5 111.0(10) . . . ?
CL4 C33 H30 108.1 . . . no
CL5 C33 H30 108.1 . . . no
CL6 C34 CL7 112.8(11) . . . ?
CL6 C34 CL8 110.1(10) . . . ?
CL6 C34 H31 107.8 . . . no
CL7 C34 CL8 110.4(11) . . . ?
CL7 C34 H31 107.8 . . . no
CL8 C34 H31 107.8 . . . no

loop_
_geom_bond_atom_site_label_1
_geom_bond_atom_site_label_2
_geom_bond_distance
_geom_bond_site_symmetry_1
_geom_bond_site_symmetry_2
_geom_bond_publ_flag
PT1 CL1 2.324(3) . . ?
PT1 CL2 2.346(3) . . ?
PT1 S1 2.260(3) . . ?
PT1 P1 2.212(3) . . ?
CL3 C33 1.77(2) . . ?
CL4 C33 1.72(2) . . ?
CL5 C33 1.75(2) . . ?
CL6 C34 1.73(2) . . ?
CL7 C34 1.73(2) . . ?
CL8 C34 1.77(2) . . ?
S1 P2 2.016(4) . . ?
P1 N1 1.727(11) . . ?
P1 C9 1.818(12) . . ?
P1 C15 1.81(1) . . ?
P2 N1 1.697(10) . . ?
P2 C21 1.789(13) . . ?
P2 C27 1.796(12) . . ?
N1 C1 1.54(2) . . ?
C1 C2 1.52(2) . . ?
C1 C3 1.48(2) . . ?
C1 H1 0.95 . . no
C2 H2 0.95 . . no
C2 H3 0.95 . . no
C2 H4 0.95 . . no
C3 C4 1.39(2) . . ?
C3 C8 1.42(2) . . ?
C4 C5 1.40(2) . . ?
C4 H5 0.95 . . no
C5 C6 1.37(2) . . ?
C5 H6 0.95 . . no
C6 C7 1.37(2) . . ?
C6 H7 0.95 . . no
C7 C8 1.39(2) . . ?
C7 H8 0.95 . . no
C8 H9 0.95 . . no
C9 C10 1.40(2) . . ?
C9 C14 1.40(2) . . ?
C10 C11 1.38(2) . . ?
C10 H10 0.95 . . no
C11 C12 1.32(2) . . ?
C11 H11 0.95 . . no
C12 C13 1.44(2) . . ?
C12 H12 0.95 . . no
C13 C14 1.36(2) . . ?
C13 H13 0.95 . . no
C14 H14 0.95 . . no
C15 C16 1.40(2) . . ?
C15 C20 1.38(2) . . ?
C16 C17 1.42(2) . . ?
C16 H15 0.95 . . no
C17 C18 1.36(2) . . ?
C17 H16 0.95 . . no
C18 C19 1.36(2) . . ?
C18 H17 0.95 . . no
C19 C20 1.42(2) . . ?
C19 H18 0.95 . . no
C20 H19 0.95 . . no
C21 C22 1.42(2) . . ?
C21 C26 1.39(2) . . ?
C22 C23 1.36(2) . . ?
C22 H20 0.95 . . no
C23 C24 1.44(2) . . ?
C23 H21 0.95 . . no
C24 C25 1.36(2) . . ?
C24 H22 0.95 . . no
C25 C26 1.42(2) . . ?
C25 H23 0.95 . . no
C26 H24 0.95 . . no
C27 C28 1.39(2) . . ?
C27 C32 1.40(2) . . ?
C28 C29 1.37(2) . . ?
C28 H25 0.95 . . no
C29 C30 1.36(2) . . ?
C29 H26 0.95 . . no
C30 C31 1.45(2) . . ?
C30 H27 0.95 . . no
C31 C32 1.39(2) . . ?
C31 H28 0.95 . . no
C32 H29 0.95 . . no
C33 H30 0.95 . . no
C34 H31 0.95 . . no

loop_
_geom_contact_atom_site_label_1
_geom_contact_atom_site_label_2
_geom_contact_distance
_geom_contact_site_symmetry_1
_geom_contact_site_symmetry_2
_geom_contact_publ_flag
C2 C23 3.48(2) . 2_556 no
C11 C19 3.59(2) . 2_545 no

loop_
_geom_torsion_atom_site_label_1
_geom_torsion_atom_site_label_2
_geom_torsion_atom_site_label_3
_geom_torsion_atom_site_label_4
_geom_torsion_site_symmetry_1
_geom_torsion_site_symmetry_2
_geom_torsion_site_symmetry_3
_geom_torsion_site_symmetry_4
_geom_torsion
_geom_torsion_publ_flag
PT1 S1 P2 N1 . . . . 37.6(4) no
PT1 S1 P2 C21 . . . . -82.9(5) no
PT1 S1 P2 C27 . . . . 154.9(6) no
PT1 P1 N1 P2 . . . . 14.7(7) no
PT1 P1 N1 C1 . . . . -174.2(8) no
PT1 P1 C9 C10 . . . . -88.7(10) no
PT1 P1 C9 C14 . . . . 80.7(11) no
PT1 P1 C15 C16 . . . . -151.2(10) no
PT1 P1 C15 C20 . . . . 32.0(11) no
CL1 PT1 S1 P2 . . . . -120.8(10) no
CL1 PT1 P1 N1 . . . . -177.8(4) no
CL1 PT1 P1 C9 . . . . -57.9(5) no
CL1 PT1 P1 C15 . . . . 65.2(5) no
CL2 PT1 S1 P2 . . . . 153.9(2) no
CL2 PT1 P1 N1 . . . . -122.9(64) no
CL2 PT1 P1 C9 . . . . -3.0(65) no
CL2 PT1 P1 C15 . . . . 120.2(64) no
S1 PT1 P1 N1 . . . . 9.3(4) no
S1 PT1 P1 C9 . . . . 129.2(5) no
S1 PT1 P1 C15 . . . . -107.6(5) no
S1 P2 N1 P1 . . . . -34.9(7) no
S1 P2 N1 C1 . . . . 154.8(9) no
S1 P2 C21 C22 . . . . -164.7(10) no
S1 P2 C21 C26 . . . . 20.7(12) no
S1 P2 C27 C28 . . . . 115.5(9) no
S1 P2 C27 C32 . . . . -61.0(12) no
P1 PT1 S1 P2 . . . . -25.2(2) no
P1 N1 P2 C21 . . . . 86.3(7) no
P1 N1 P2 C27 . . . . -148.2(6) no
P1 N1 C1 C2 . . . . 93.6(11) no
P1 N1 C1 C3 . . . . -135.8(10) no
P1 C9 C10 C11 . . . . 172.8(10) no
P1 C9 C14 C13 . . . . -172.8(10) no
P1 C15 C16 C17 . . . . -173.6(10) no
P1 C15 C20 C19 . . . . 175.4(10) no
P2 N1 P1 C9 . . . . -109.4(7) no
P2 N1 P1 C15 . . . . 138.5(7) no
P2 N1 C1 C2 . . . . -96.4(12) no
P2 N1 C1 C3 . . . . 34.2(16) no
P2 C21 C22 C23 . . . . -171.8(11) no
P2 C21 C26 C25 . . . . 174.4(11) no
P2 C27 C28 C29 . . . . -177.7(10) no
P2 C27 C32 C31 . . . . 176.8(12) no
N1 P1 C9 C10 . . . . 33.6(11) no
N1 P1 C9 C14 . . . . -157.0(10) no
N1 P1 C15 C16 . . . . 87.9(11) no
N1 P1 C15 C20 . . . . -88.9(10) no
N1 P2 C21 C22 . . . . 76.5(12) no
N1 P2 C21 C26 . . . . -98.0(12) no
N1 P2 C27 C28 . . . . -129.5(11) no
N1 P2 C27 C32 . . . . 54.0(12) no
N1 C1 C3 C4 . . . . -93.2(15) no
N1 C1 C3 C8 . . . . 90.5(14) no
C1 N1 P1 C9 . . . . 61.7(10) no
C1 N1 P1 C15 . . . . -50.4(10) no
C1 N1 P2 C21 . . . . -84.0(11) no
C1 N1 P2 C27 . . . . 41.4(12) no
C1 C3 C4 C5 . . . . -178.1(12) no
C1 C3 C8 C7 . . . . 178.9(14) no
C2 C1 C3 C4 . . . . 35.6(17) no
C2 C1 C3 C8 . . . . -140.8(12) no
C3 C4 C5 C6 . . . . -0.5(21) no
C3 C8 C7 C6 . . . . -0.8(26) no
C4 C3 C8 C7 . . . . 2.4(20) no
C4 C5 C6 C7 . . . . 2.2(23) no
C5 C4 C3 C8 . . . . -1.7(19) no
C5 C6 C7 C8 . . . . -1.5(27) no
C9 P1 C15 C16 . . . . -24.3(13) no
C9 P1 C15 C20 . . . . 158.9(10) no
C9 C10 C11 C12 . . . . -5.7(21) no
C9 C14 C13 C12 . . . . 5.1(20) no
C10 C9 P1 C15 . . . . 143.6(10) no
C10 C9 C14 C13 . . . . -3.3(19) no
C10 C11 C12 C13 . . . . 7.5(23) no
C11 C10 C9 C14 . . . . 3.4(18) no
C11 C12 C13 C14 . . . . -7.2(22) no
C14 C9 P1 C15 . . . . -47.0(12) no
C15 C16 C17 C18 . . . . -3.7(22) no
C15 C20 C19 C18 . . . . 0.1(21) no
C16 C15 C20 C19 . . . . -1.4(19) no
C16 C17 C18 C19 . . . . 2.5(23) no
C17 C16 C15 C20 . . . . 3.1(20) no
C17 C18 C19 C20 . . . . -0.7(22) no
C21 P2 C27 C28 . . . . -5.7(13) no
C21 P2 C27 C32 . . . . 177.8(11) no
C21 C22 C23 C24 . . . . -4.4(22) no
C21 C26 C25 C24 . . . . -0.4(23) no
C22 C21 P2 C27 . . . . -47.5(13) no
C22 C21 C26 C25 . . . . -0.3(20) no
C22 C23 C24 C25 . . . . 3.5(23) no
C23 C22 C21 C26 . . . . 2.8(20) no
C23 C24 C25 C26 . . . . -1.1(24) no
C26 C21 P2 C27 . . . . 138.0(11) no
C27 C28 C29 C30 . . . . -0.0(21) no
C27 C32 C31 C30 . . . . 2.1(22) no
C28 C27 C32 C31 . . . . 0.1(21) no
C28 C29 C30 C31 . . . . 2.4(22) no
C29 C28 C27 C32 . . . . -1.3(19) no
C29 C30 C31 C32 . . . . -3.3(21) no
